data_7152409
loop_
_publ_author_name
'Li, Jing'
'Yu, Yan'
'Tu, Man-Su'
'Jiang, Bo'
'Wang, Shu-Liang'
'Tu, Shu-Jiang'

_publ_section_title
;
 New domino heteroannulation of enaminones: synthesis of diverse fused
 naphthyridines.
;
_journal_issue 28
_journal_name_full 'Organic &amp; biomolecular chemistry'
_journal_page_first 5361
_journal_page_last 5365
_journal_paper_doi 10.1039/c2ob25349f
_journal_volume 10
_journal_year 2012
_chemical_formula_sum 'C29 H29 Br Cl N7 O4'
_chemical_formula_weight 654.95
_chemical_name_systematic
;
?
;
_space_group_IT_number 2
_symmetry_cell_setting triclinic
_symmetry_space_group_name_Hall '-P 1'
_symmetry_space_group_name_H-M 'P -1'
_atom_sites_solution_hydrogens geom
_atom_sites_solution_primary direct
_atom_sites_solution_secondary difmap
_audit_creation_method SHELXL-97
_cell_angle_alpha 83.637(2)
_cell_angle_beta 82.4320(10)
_cell_angle_gamma 68.6670(10)
_cell_formula_units_Z 2
_cell_length_a 10.1900(9)
_cell_length_b 11.9520(11)
_cell_length_c 14.0640(13)
_cell_measurement_reflns_used 1008
_cell_measurement_temperature 298(2)
_cell_measurement_theta_max 19.09
_cell_measurement_theta_min 2.753
_cell_volume 1577.9(2)
_computing_cell_refinement 'Bruker SMART'
_computing_data_collection 'Bruker SMART'
_computing_data_reduction 'Bruker SAINT'
_computing_molecular_graphics 'Bruker SHELXTL'
_computing_publication_material 'Bruker SHELXTL'
_computing_structure_refinement 'SHELXL-97 (Sheldrick, 1997)'
_computing_structure_solution 'SHELXS-97 (Sheldrick, 1990)'
_diffrn_ambient_temperature 298(2)
_diffrn_measured_fraction_theta_full 0.957
_diffrn_measured_fraction_theta_max 0.957
_diffrn_measurement_device_type 'CCD area detector'
_diffrn_measurement_method 'phi and omega scans'
_diffrn_radiation_monochromator graphite
_diffrn_radiation_source 'fine-focus sealed tube'
_diffrn_radiation_type MoK\a
_diffrn_radiation_wavelength 0.71073
_diffrn_reflns_av_R_equivalents 0.0905
_diffrn_reflns_av_sigmaI/netI 0.2941
_diffrn_reflns_limit_h_max 12
_diffrn_reflns_limit_h_min -11
_diffrn_reflns_limit_k_max 10
_diffrn_reflns_limit_k_min -14
_diffrn_reflns_limit_l_max 11
_diffrn_reflns_limit_l_min -16
_diffrn_reflns_number 7532
_diffrn_reflns_theta_full 25.02
_diffrn_reflns_theta_max 25.02
_diffrn_reflns_theta_min 3.29
_exptl_absorpt_coefficient_mu 1.432
_exptl_absorpt_correction_T_max 0.8247
_exptl_absorpt_correction_T_min 0.6652
_exptl_absorpt_correction_type multi-scan
_exptl_absorpt_process_details sadabs
_exptl_crystal_colour yellow
_exptl_crystal_density_diffrn 1.378
_exptl_crystal_density_method 'not measured'
_exptl_crystal_description block
_exptl_crystal_F_000 672
_exptl_crystal_size_max 0.31
_exptl_crystal_size_mid 0.27
_exptl_crystal_size_min 0.14
_refine_diff_density_max 1.537
_refine_diff_density_min -0.607
_refine_diff_density_rms 0.165
_refine_ls_extinction_coef 0.091(14)
_refine_ls_extinction_expression Fc^*^=kFc[1+0.001xFc^2^\l^3^/sin(2\q)]^-1/4^
_refine_ls_extinction_method SHELXL
_refine_ls_goodness_of_fit_ref 1.039
_refine_ls_hydrogen_treatment constr
_refine_ls_matrix_type full
_refine_ls_number_parameters 384
_refine_ls_number_reflns 5327
_refine_ls_number_restraints 0
_refine_ls_restrained_S_all 1.039
_refine_ls_R_factor_all 0.2931
_refine_ls_R_factor_gt 0.1395
_refine_ls_shift/su_max 0.001
_refine_ls_shift/su_mean 0.000
_refine_ls_structure_factor_coef Fsqd
_refine_ls_weighting_details 'calc w=1/[\s^2^(Fo^2^)+(0.1980P)^2^+0.0000P] where P=(Fo^2^+2Fc^2^)/3'
_refine_ls_weighting_scheme calc
_refine_ls_wR_factor_gt 0.3371
_refine_ls_wR_factor_ref 0.4255
_reflns_number_gt 1889
_reflns_number_total 5327
_reflns_threshold_expression >2sigma(I)
_cod_data_source_file c2ob25349f.txt
_cod_data_source_block 111204f
_cod_depositor_comments
;
The following automatic conversions were performed:

'_symmetry_cell_setting' value 'Triclinic' changed to 'triclinic'
according to /home/saulius/struct/CIF-dictionaries/cif_core.dic
dictionary named 'cif_core.dic' version 2.4.1 from 2010-06-29.

Automatic conversion script
Id: cif_fix_values 1891 2012-01-12 08:04:46Z andrius 
;
_cod_original_sg_symbol_H-M P-1
_cod_database_code 7152409

loop_
_symmetry_equiv_pos_as_xyz
'x, y, z'
'-x, -y, -z'

loop_
_atom_site_label
_atom_site_type_symbol
_atom_site_fract_x
_atom_site_fract_y
_atom_site_fract_z
_atom_site_U_iso_or_equiv
_atom_site_adp_type
_atom_site_occupancy
_atom_site_symmetry_multiplicity
_atom_site_calc_flag
_atom_site_refinement_flags
Br1 Br 0.2808(3) 0.5023(2) 0.95406(15) 0.1307(13) Uani 1 1 d .
Cl1 Cl 1.1500(4) 0.4001(5) 0.2250(4) 0.119(2) Uani 1 1 d .
N1 N 0.6386(9) 0.7027(8) 0.4581(7) 0.046(3) Uani 1 1 d .
N2 N 0.7546(9) 0.8091(8) 0.5187(6) 0.038(2) Uani 1 1 d .
N3 N 0.8820(11) 0.9095(9) 0.5709(8) 0.062(3) Uani 1 1 d .
H3A H 0.9540 0.8681 0.5345 0.074 Uiso 1 1 calc R
H3B H 0.8891 0.9619 0.6052 0.074 Uiso 1 1 calc R
N4 N 0.3925(10) 0.9918(8) 0.6967(7) 0.053(3) Uani 1 1 d .
H4A H 0.3163 0.9760 0.6992 0.064 Uiso 1 1 calc R
H4B H 0.3960 1.0448 0.7320 0.064 Uiso 1 1 calc R
N5 N 0.6484(13) 1.1160(11) 0.7408(9) 0.076(4) Uani 1 1 d .
N6 N 0.949(3) 0.143(3) 0.803(3) 0.142(9) Uani 1 1 d .
N7 N 0.377(2) 0.1596(15) 0.0144(13) 0.111(5) Uani 1 1 d .
O1 O 0.3484(8) 0.6293(8) 0.3880(6) 0.059(2) Uani 1 1 d .
O2 O 0.1549(9) 0.7429(8) 0.4787(6) 0.067(3) Uani 1 1 d .
O3 O 1.076(2) 0.032(2) 0.6889(16) 0.160(7) Uani 1 1 d .
O4 O 0.3304(16) 0.1268(13) -0.1261(10) 0.121(5) Uani 1 1 d .
C1 C 0.7541(13) 0.8918(11) 0.5743(9) 0.046(3) Uani 1 1 d .
C2 C 0.6382(13) 0.9536(10) 0.6356(8) 0.044(3) Uani 1 1 d .
C3 C 0.5072(12) 0.9333(10) 0.6370(8) 0.041(3) Uani 1 1 d .
C4 C 0.5093(11) 0.8454(10) 0.5771(8) 0.039(3) Uani 1 1 d .
C5 C 0.3709(12) 0.8119(11) 0.5836(8) 0.044(3) Uani 1 1 d .
H5 H 0.2881 0.8861 0.5788 0.053 Uiso 1 1 calc R
C6 C 0.3879(12) 0.7414(10) 0.4991(8) 0.043(3) Uani 1 1 d .
C7 C 0.5139(12) 0.6870(11) 0.4458(9) 0.047(3) Uani 1 1 d .
C8 C 0.6323(11) 0.7893(10) 0.5210(8) 0.040(3) Uani 1 1 d .
C9 C 0.2859(13) 0.7107(11) 0.4616(9) 0.051(3) Uani 1 1 d .
C10 C 0.4967(12) 0.6143(11) 0.3737(9) 0.052(3) Uani 1 1 d .
H10A H 0.5215 0.6433 0.3092 0.063 Uiso 1 1 calc R
H10B H 0.5556 0.5304 0.3840 0.063 Uiso 1 1 calc R
C11 C 0.6420(13) 1.0446(13) 0.6934(10) 0.055(3) Uani 1 1 d .
C12 C 0.3508(12) 0.7411(11) 0.6753(8) 0.045(3) Uani 1 1 d .
C13 C 0.4649(13) 0.6632(11) 0.7245(9) 0.054(3) Uani 1 1 d .
H13 H 0.5560 0.6609 0.7025 0.064 Uiso 1 1 calc R
C14 C 0.4462(15) 0.5893(12) 0.8050(9) 0.059(4) Uani 1 1 d .
H14 H 0.5236 0.5345 0.8339 0.070 Uiso 1 1 calc R
C15 C 0.3070(17) 0.5996(13) 0.8417(10) 0.063(4) Uani 1 1 d .
C16 C 0.1912(17) 0.6737(13) 0.7961(10) 0.071(4) Uani 1 1 d .
H16 H 0.1004 0.6761 0.8187 0.085 Uiso 1 1 calc R
C17 C 0.2146(13) 0.7461(12) 0.7138(9) 0.059(4) Uani 1 1 d .
H17 H 0.1369 0.7990 0.6841 0.070 Uiso 1 1 calc R
C18 C 0.7686(12) 0.6329(11) 0.4025(9) 0.043(3) Uani 1 1 d .
C19 C 0.8478(13) 0.5233(12) 0.4395(10) 0.055(3) Uani 1 1 d .
H19 H 0.8224 0.4957 0.5010 0.066 Uiso 1 1 calc R
C20 C 0.9656(13) 0.4529(12) 0.3861(11) 0.062(4) Uani 1 1 d .
H20 H 1.0229 0.3788 0.4120 0.075 Uiso 1 1 calc R
C21 C 0.9979(13) 0.4932(12) 0.2940(11) 0.058(4) Uani 1 1 d .
C22 C 0.9183(14) 0.6001(13) 0.2556(11) 0.069(4) Uani 1 1 d .
H22 H 0.9416 0.6261 0.1930 0.083 Uiso 1 1 calc R
C23 C 0.7998(13) 0.6719(12) 0.3107(10) 0.061(4) Uani 1 1 d .
H23 H 0.7425 0.7460 0.2849 0.074 Uiso 1 1 calc R
C24 C 0.989(3) 0.127(3) 0.713(3) 0.139(10) Uani 1 1 d .
H24 H 0.9503 0.1880 0.6665 0.167 Uiso 1 1 calc R
C25 C 0.841(3) 0.260(3) 0.832(2) 0.182(12) Uani 1 1 d .
H25A H 0.8256 0.3171 0.7774 0.274 Uiso 1 1 calc R
H25B H 0.8746 0.2895 0.8813 0.274 Uiso 1 1 calc R
H25C H 0.7545 0.2481 0.8564 0.274 Uiso 1 1 calc R
C26 C 1.004(3) 0.054(4) 0.882(3) 0.207(13) Uani 1 1 d .
H26A H 0.9514 0.0003 0.8927 0.310 Uiso 1 1 calc R
H26B H 0.9935 0.0940 0.9395 0.310 Uiso 1 1 calc R
H26C H 1.1020 0.0085 0.8656 0.310 Uiso 1 1 calc R
C27 C 0.408(3) 0.154(2) -0.0799(18) 0.134(8) Uani 1 1 d .
H27 H 0.4873 0.1693 -0.1104 0.161 Uiso 1 1 calc R
C28 C 0.464(3) 0.190(2) 0.0747(16) 0.156(10) Uani 1 1 d .
H28A H 0.4867 0.1312 0.1283 0.233 Uiso 1 1 calc R
H28B H 0.4135 0.2681 0.0980 0.233 Uiso 1 1 calc R
H28C H 0.5504 0.1899 0.0375 0.233 Uiso 1 1 calc R
C29 C 0.247(3) 0.146(3) 0.0641(17) 0.168(10) Uani 1 1 d .
H29A H 0.1664 0.2090 0.0408 0.251 Uiso 1 1 calc R
H29B H 0.2463 0.1503 0.1319 0.251 Uiso 1 1 calc R
H29C H 0.2447 0.0692 0.0521 0.251 Uiso 1 1 calc R

loop_
_atom_site_aniso_label
_atom_site_aniso_U_11
_atom_site_aniso_U_22
_atom_site_aniso_U_33
_atom_site_aniso_U_23
_atom_site_aniso_U_13
_atom_site_aniso_U_12
Br1 0.196(3) 0.121(2) 0.0933(16) 0.0330(12) -0.0173(14) -0.0886(18)
Cl1 0.055(3) 0.115(4) 0.169(5) -0.071(3) 0.036(3) -0.005(2)
N1 0.033(6) 0.040(6) 0.067(7) -0.020(5) -0.004(5) -0.010(5)
N2 0.032(6) 0.033(6) 0.058(6) -0.018(5) -0.004(4) -0.020(5)
N3 0.048(7) 0.061(8) 0.084(8) -0.025(6) -0.002(6) -0.024(6)
N4 0.048(6) 0.040(6) 0.066(7) -0.016(5) 0.002(5) -0.008(5)
N5 0.080(9) 0.065(9) 0.088(9) -0.035(7) 0.003(7) -0.026(7)
N6 0.118(19) 0.17(2) 0.19(2) 0.03(2) -0.07(2) -0.110(18)
N7 0.145(15) 0.115(13) 0.082(12) -0.028(9) -0.027(12) -0.047(11)
O1 0.041(5) 0.061(6) 0.078(6) -0.018(5) -0.014(4) -0.016(4)
O2 0.039(6) 0.078(7) 0.087(7) -0.010(5) -0.016(5) -0.021(5)
O3 0.147(17) 0.153(17) 0.194(18) -0.007(15) -0.039(14) -0.063(13)
O4 0.139(12) 0.122(11) 0.109(10) -0.024(8) -0.026(9) -0.044(9)
C1 0.044(8) 0.041(8) 0.060(8) -0.005(7) -0.020(6) -0.018(6)
C2 0.051(8) 0.033(7) 0.058(8) -0.009(6) -0.016(7) -0.020(6)
C3 0.042(7) 0.034(7) 0.049(7) -0.012(6) -0.002(6) -0.013(6)
C4 0.033(7) 0.036(7) 0.056(7) -0.007(6) -0.016(6) -0.015(6)
C5 0.034(7) 0.043(8) 0.058(8) -0.017(6) -0.011(6) -0.009(6)
C6 0.035(7) 0.044(8) 0.056(8) -0.011(6) -0.017(6) -0.013(6)
C7 0.038(8) 0.042(8) 0.063(8) -0.017(6) -0.007(6) -0.012(6)
C8 0.031(7) 0.037(7) 0.057(7) -0.014(6) -0.010(6) -0.013(6)
C9 0.038(8) 0.049(8) 0.064(9) -0.012(7) -0.005(7) -0.012(7)
C10 0.039(8) 0.050(8) 0.070(9) -0.016(7) -0.006(6) -0.015(6)
C11 0.054(9) 0.050(9) 0.065(9) -0.012(7) -0.013(7) -0.018(7)
C12 0.041(8) 0.042(8) 0.053(8) -0.009(6) -0.009(6) -0.012(6)
C13 0.045(8) 0.055(9) 0.061(8) -0.002(7) -0.017(7) -0.014(7)
C14 0.059(9) 0.061(9) 0.057(9) -0.004(7) -0.016(7) -0.020(7)
C15 0.074(11) 0.068(10) 0.063(9) -0.004(7) -0.026(8) -0.036(9)
C16 0.069(10) 0.070(11) 0.073(10) -0.005(8) 0.002(8) -0.028(9)
C17 0.047(8) 0.061(9) 0.065(9) 0.001(7) -0.008(7) -0.017(7)
C18 0.030(7) 0.036(8) 0.063(9) -0.016(6) -0.002(6) -0.010(6)
C19 0.038(7) 0.047(9) 0.071(9) -0.006(7) -0.002(7) -0.005(7)
C20 0.048(9) 0.040(8) 0.083(11) -0.020(8) -0.007(8) 0.008(7)
C21 0.034(7) 0.036(8) 0.090(11) -0.021(8) 0.014(7) 0.001(6)
C22 0.056(9) 0.052(10) 0.083(10) -0.012(8) 0.014(8) -0.003(8)
C23 0.051(8) 0.045(8) 0.074(10) -0.009(7) 0.004(7) -0.002(7)
C24 0.10(2) 0.17(3) 0.19(3) -0.04(3) -0.03(2) -0.09(2)
C25 0.16(3) 0.18(3) 0.22(3) -0.05(3) -0.01(2) -0.08(2)
C26 0.19(3) 0.21(3) 0.23(4) -0.01(3) -0.04(3) -0.07(3)
C27 0.16(2) 0.15(2) 0.098(18) -0.026(15) -0.021(16) -0.051(18)
C28 0.21(3) 0.13(2) 0.125(18) -0.035(15) -0.048(18) -0.038(19)
C29 0.20(3) 0.19(3) 0.114(18) -0.028(17) 0.015(19) -0.07(2)

loop_
_atom_type_symbol
_atom_type_description
_atom_type_scat_dispersion_real
_atom_type_scat_dispersion_imag
_atom_type_scat_source
C C 0.0033 0.0016 'International Tables Vol C Tables 4.2.6.8 and 6.1.1.4'
H H 0.0000 0.0000 'International Tables Vol C Tables 4.2.6.8 and 6.1.1.4'
N N 0.0061 0.0033 'International Tables Vol C Tables 4.2.6.8 and 6.1.1.4'
O O 0.0106 0.0060 'International Tables Vol C Tables 4.2.6.8 and 6.1.1.4'
Cl Cl 0.1484 0.1585 'International Tables Vol C Tables 4.2.6.8 and 6.1.1.4'
Br Br -0.2901 2.4595 'International Tables Vol C Tables 4.2.6.8 and 6.1.1.4'

loop_
_geom_angle_atom_site_label_1
_geom_angle_atom_site_label_2
_geom_angle_atom_site_label_3
_geom_angle
C7 N1 C8 118.2(9)
C7 N1 C18 118.4(9)
C8 N1 C18 123.3(9)
C1 N2 C8 116.4(9)
C1 N3 H3A 120.0
C1 N3 H3B 120.0
H3A N3 H3B 120.0
C3 N4 H4A 120.0
C3 N4 H4B 120.0
H4A N4 H4B 120.0
C24 N6 C26 125(4)
C24 N6 C25 120(3)
C26 N6 C25 116(3)
C27 N7 C29 123(2)
C27 N7 C28 122(2)
C29 N7 C28 115.4(19)
C9 O1 C10 106.6(9)
N2 C1 C2 123.8(10)
N2 C1 N3 115.1(11)
C2 C1 N3 121.1(11)
C1 C2 C3 119.6(10)
C1 C2 C11 121.6(11)
C3 C2 C11 118.6(11)
N4 C3 C4 123.1(10)
N4 C3 C2 120.8(10)
C4 C3 C2 115.9(10)
C8 C4 C3 118.5(10)
C8 C4 C5 124.0(10)
C3 C4 C5 117.4(10)
C6 C5 C12 110.9(10)
C6 C5 C4 106.1(9)
C12 C5 C4 112.3(9)
C6 C5 H5 109.1
C12 C5 H5 109.1
C4 C5 H5 109.1
C7 C6 C9 106.5(10)
C7 C6 C5 124.8(10)
C9 C6 C5 128.6(11)
C6 C7 N1 123.2(10)
C6 C7 C10 111.1(10)
N1 C7 C10 125.6(10)
N2 C8 C4 125.7(10)
N2 C8 N1 113.7(10)
C4 C8 N1 120.6(9)
O2 C9 C6 132.7(12)
O2 C9 O1 116.1(11)
C6 C9 O1 111.2(10)
O1 C10 C7 104.4(9)
O1 C10 H10A 110.9
C7 C10 H10A 110.9
O1 C10 H10B 110.9
C7 C10 H10B 110.9
H10A C10 H10B 108.9
N5 C11 C2 178.3(14)
C17 C12 C13 116.9(11)
C17 C12 C5 120.4(11)
C13 C12 C5 122.6(10)
C14 C13 C12 122.2(12)
C14 C13 H13 118.9
C12 C13 H13 118.9
C13 C14 C15 118.4(12)
C13 C14 H14 120.8
C15 C14 H14 120.8
C16 C15 C14 121.7(13)
C16 C15 Br1 119.7(11)
C14 C15 Br1 118.5(11)
C15 C16 C17 118.1(13)
C15 C16 H16 121.0
C17 C16 H16 121.0
C12 C17 C16 122.4(12)
C12 C17 H17 118.8
C16 C17 H17 118.8
C19 C18 C23 120.8(11)
C19 C18 N1 118.8(11)
C23 C18 N1 120.0(11)
C18 C19 C20 119.9(13)
C18 C19 H19 120.0
C20 C19 H19 120.0
C19 C20 C21 119.1(12)
C19 C20 H20 120.5
C21 C20 H20 120.5
C22 C21 C20 121.6(12)
C22 C21 Cl1 119.8(12)
C20 C21 Cl1 118.7(10)
C21 C22 C23 119.0(14)
C21 C22 H22 120.5
C23 C22 H22 120.5
C18 C23 C22 119.5(12)
C18 C23 H23 120.2
C22 C23 H23 120.2
O3 C24 N6 120(4)
O3 C24 H24 120.0
N6 C24 H24 120.0
N6 C25 H25A 109.5
N6 C25 H25B 109.5
H25A C25 H25B 109.5
N6 C25 H25C 109.5
H25A C25 H25C 109.5
H25B C25 H25C 109.5
N6 C26 H26A 109.5
N6 C26 H26B 109.5
H26A C26 H26B 109.5
N6 C26 H26C 109.5
H26A C26 H26C 109.5
H26B C26 H26C 109.5
O4 C27 N7 118(2)
O4 C27 H27 120.9
N7 C27 H27 120.9
N7 C28 H28A 109.5
N7 C28 H28B 109.5
H28A C28 H28B 109.5
N7 C28 H28C 109.5
H28A C28 H28C 109.5
H28B C28 H28C 109.5
N7 C29 H29A 109.5
N7 C29 H29B 109.5
H29A C29 H29B 109.5
N7 C29 H29C 109.5
H29A C29 H29C 109.5
H29B C29 H29C 109.5

loop_
_geom_bond_atom_site_label_1
_geom_bond_atom_site_label_2
_geom_bond_distance
Br1 C15 1.905(14)
Cl1 C21 1.781(12)
N1 C7 1.386(14)
N1 C8 1.413(14)
N1 C18 1.460(14)
N2 C1 1.326(14)
N2 C8 1.346(13)
N3 C1 1.388(14)
N3 H3A 0.8600
N3 H3B 0.8600
N4 C3 1.355(14)
N4 H4A 0.8600
N4 H4B 0.8600
N5 C11 1.163(15)
N6 C24 1.29(3)
N6 C26 1.47(4)
N6 C25 1.48(4)
N7 C27 1.33(2)
N7 C29 1.46(3)
N7 C28 1.47(3)
O1 C9 1.422(14)
O1 C10 1.445(13)
O2 C9 1.245(13)
O3 C24 1.21(3)
O4 C27 1.23(2)
C1 C2 1.386(16)
C2 C3 1.438(16)
C2 C11 1.442(18)
C3 C4 1.411(15)
C4 C8 1.375(15)
C4 C5 1.589(16)
C5 C6 1.488(16)
C5 C12 1.495(16)
C5 H5 0.9800
C6 C7 1.371(15)
C6 C9 1.399(16)
C7 C10 1.471(16)
C10 H10A 0.9700
C10 H10B 0.9700
C12 C17 1.404(16)
C12 C13 1.407(16)
C13 C14 1.394(17)
C13 H13 0.9300
C14 C15 1.410(18)
C14 H14 0.9300
C15 C16 1.379(19)
C16 C17 1.413(18)
C16 H16 0.9300
C17 H17 0.9300
C18 C19 1.352(16)
C18 C23 1.360(16)
C19 C20 1.371(16)
C19 H19 0.9300
C20 C21 1.372(18)
C20 H20 0.9300
C21 C22 1.339(18)
C22 C23 1.394(17)
C22 H22 0.9300
C23 H23 0.9300
C24 H24 0.9300
C25 H25A 0.9600
C25 H25B 0.9600
C25 H25C 0.9600
C26 H26A 0.9600
C26 H26B 0.9600
C26 H26C 0.9600
C27 H27 0.9300
C28 H28A 0.9600
C28 H28B 0.9600
C28 H28C 0.9600
C29 H29A 0.9600
C29 H29B 0.9600
C29 H29C 0.9600

loop_
_geom_torsion_atom_site_label_1
_geom_torsion_atom_site_label_2
_geom_torsion_atom_site_label_3
_geom_torsion_atom_site_label_4
_geom_torsion
C8 N2 C1 C2 2.5(17)
C8 N2 C1 N3 179.6(10)
N2 C1 C2 C3 -3.3(18)
N3 C1 C2 C3 179.8(10)
N2 C1 C2 C11 -178.8(11)
N3 C1 C2 C11 4.3(18)
C1 C2 C3 N4 179.5(11)
C11 C2 C3 N4 -4.8(16)
C1 C2 C3 C4 2.7(16)
C11 C2 C3 C4 178.4(11)
N4 C3 C4 C8 -178.5(10)
C2 C3 C4 C8 -1.8(16)
N4 C3 C4 C5 -2.1(16)
C2 C3 C4 C5 174.7(10)
C8 C4 C5 C6 -16.8(15)
C3 C4 C5 C6 166.9(10)
C8 C4 C5 C12 104.5(12)
C3 C4 C5 C12 -71.7(13)
C12 C5 C6 C7 -104.4(13)
C4 C5 C6 C7 17.8(15)
C12 C5 C6 C9 71.2(15)
C4 C5 C6 C9 -166.6(11)
C9 C6 C7 N1 176.1(11)
C5 C6 C7 N1 -7.5(19)
C9 C6 C7 C10 -2.3(14)
C5 C6 C7 C10 174.1(11)
C8 N1 C7 C6 -7.4(17)
C18 N1 C7 C6 175.3(11)
C8 N1 C7 C10 170.8(11)
C18 N1 C7 C10 -6.5(17)
C1 N2 C8 C4 -1.5(17)
C1 N2 C8 N1 178.3(10)
C3 C4 C8 N2 1.2(18)
C5 C4 C8 N2 -175.0(10)
C3 C4 C8 N1 -178.5(10)
C5 C4 C8 N1 5.3(17)
C7 N1 C8 N2 -171.8(10)
C18 N1 C8 N2 5.3(15)
C7 N1 C8 C4 8.0(16)
C18 N1 C8 C4 -174.9(11)
C7 C6 C9 O2 -173.9(14)
C5 C6 C9 O2 10(2)
C7 C6 C9 O1 3.9(13)
C5 C6 C9 O1 -172.3(11)
C10 O1 C9 O2 174.2(11)
C10 O1 C9 C6 -4.0(13)
C9 O1 C10 C7 2.4(12)
C6 C7 C10 O1 -0.1(14)
N1 C7 C10 O1 -178.4(11)
C1 C2 C11 N5 -48(50)
C3 C2 C11 N5 136(49)
C6 C5 C12 C17 -88.6(13)
C4 C5 C12 C17 152.8(11)
C6 C5 C12 C13 88.5(13)
C4 C5 C12 C13 -30.1(15)
C17 C12 C13 C14 3.1(18)
C5 C12 C13 C14 -174.0(11)
C12 C13 C14 C15 -4.4(19)
C13 C14 C15 C16 5(2)
C13 C14 C15 Br1 -178.1(9)
C14 C15 C16 C17 -4(2)
Br1 C15 C16 C17 179.0(10)
C13 C12 C17 C16 -2.3(18)
C5 C12 C17 C16 175.0(12)
C15 C16 C17 C12 3(2)
C7 N1 C18 C19 -89.3(14)
C8 N1 C18 C19 93.6(14)
C7 N1 C18 C23 83.2(14)
C8 N1 C18 C23 -94.0(14)
C23 C18 C19 C20 3.6(18)
N1 C18 C19 C20 176.0(11)
C18 C19 C20 C21 -2.7(19)
C19 C20 C21 C22 1(2)
C19 C20 C21 Cl1 -179.2(10)
C20 C21 C22 C23 0(2)
Cl1 C21 C22 C23 -179.9(11)
C19 C18 C23 C22 -2.7(19)
N1 C18 C23 C22 -175.0(12)
C21 C22 C23 C18 1(2)
C26 N6 C24 O3 0(4)
C25 N6 C24 O3 -180(2)
C29 N7 C27 O4 -5(3)
C28 N7 C27 O4 179.5(19)
